data_1518890
loop_
_publ_author_name
'Ishikawa, Satoshi'
'Kobayashi, Daichi'
'Konya, Takeshi'
'Ohmura, Shunpei'
'Murayama, Toru'
'Yasuda, Nobuhiro'
'Sadakane, Masahiro'
'Ueda, Wataru'

_publ_section_title
;
 Redox Treatment of Orthorhombic Mo29V11O112and Relationships between
 Crystal Structure, Microporosity and Catalytic Performance for Selective
 Oxidation of Ethane
;
_journal_issue 13
_journal_name_full 'The Journal of Physical Chemistry C'
_journal_page_first 7195
_journal_paper_doi 10.1021/jp512848w
_journal_volume 119
_journal_year 2015
_chemical_formula_moiety 'Mo7.62 O28 V2.38, 1.23(O)'
_chemical_formula_sum 'Mo7.62 O29.23 V2.38'
_chemical_formula_weight 1320.25
_chemical_melting_point ?
_space_group_crystal_system orthorhombic
_space_group_IT_number 32
_space_group_name_Hall 'P 2 -2ab'
_space_group_name_H-M_alt 'P b a 2'
_symmetry_space_group_name_Hall 'P 2 -2ab'
_symmetry_space_group_name_H-M 'P b a 2'
_atom_sites_solution_primary direct
_atom_sites_solution_secondary difmap
_audit_creation_method SHELXL-2014/4
_cell_angle_alpha 90
_cell_angle_beta 90
_cell_angle_gamma 90
_cell_formula_units_Z 4
_cell_length_a 20.9864(5)
_cell_length_b 26.4023(6)
_cell_length_c 3.98755(9)
_cell_measurement_reflns_used 38157
_cell_measurement_temperature 100(2)
_cell_measurement_theta_max 30.027
_cell_measurement_theta_min 1.449
_cell_volume 2209.46(9)
_computing_cell_refinement 'Rapid Auto(Rigaku)'
_computing_data_collection 'Rapid Auto(Rigaku)'
_computing_data_reduction 'Rapid Auto(Rigaku)'
_computing_structure_refinement 'SHELXL-2014/4 (Sheldrick, 2014)'
_computing_structure_solution 'SHELXS-97 (Sheldrick, 1990)'
_diffrn_ambient_temperature 100(2)
_diffrn_detector_area_resol_mean 29
_diffrn_measured_fraction_theta_full 0.996
_diffrn_measured_fraction_theta_max 0.996
_diffrn_measurement_device_type 'Rigaku Saturn 724'
_diffrn_measurement_method 'Oscillation Photograph'
_diffrn_radiation_monochromator 'Si(111) Channel Cut'
_diffrn_radiation_source 'synchrotron radiation SPring-8 BL40XU'
_diffrn_radiation_type Synchrotron
_diffrn_radiation_wavelength 0.83077
_diffrn_reflns_av_R_equivalents 0.0828
_diffrn_reflns_av_unetI/netI 0.0502
_diffrn_reflns_Laue_measured_fraction_full 0.996
_diffrn_reflns_Laue_measured_fraction_max 0.996
_diffrn_reflns_limit_h_max 25
_diffrn_reflns_limit_h_min -25
_diffrn_reflns_limit_k_max 31
_diffrn_reflns_limit_k_min -24
_diffrn_reflns_limit_l_max 4
_diffrn_reflns_limit_l_min -4
_diffrn_reflns_number 38157
_diffrn_reflns_point_group_measured_fraction_full 0.996
_diffrn_reflns_point_group_measured_fraction_max 0.996
_diffrn_reflns_theta_full 29.898
_diffrn_reflns_theta_max 30.027
_diffrn_reflns_theta_min 1.449
_exptl_absorpt_coefficient_mu 7.986
_exptl_absorpt_correction_T_max 1.000
_exptl_absorpt_correction_T_min 0.572
_exptl_absorpt_correction_type multi-scan
_exptl_absorpt_process_details 'ABSCOR (T.Higashi, 2001)'
_exptl_crystal_colour black
_exptl_crystal_density_diffrn 3.969
_exptl_crystal_density_meas ?
_exptl_crystal_density_method 'not measured'
_exptl_crystal_description needle
_exptl_crystal_F_000 2435
_exptl_crystal_size_max 0.0944
_exptl_crystal_size_mid 0.0008
_exptl_crystal_size_min 0.0008
_refine_diff_density_max 1.615
_refine_diff_density_min -0.930
_refine_diff_density_rms 0.235
_refine_ls_abs_structure_details
;
 Flack x determined using 1407 quotients [(I+)-(I-)]/[(I+)+(I-)]
 (Parsons, Flack and Wagner, Acta Cryst. B69 (2013) 249-259).
;
_refine_ls_abs_structure_Flack 0.01(2)
_refine_ls_extinction_method none
_refine_ls_goodness_of_fit_ref 1.049
_refine_ls_hydrogen_treatment undef
_refine_ls_matrix_type full
_refine_ls_number_parameters 241
_refine_ls_number_reflns 4016
_refine_ls_number_restraints 4
_refine_ls_restrained_S_all 1.048
_refine_ls_R_factor_all 0.0413
_refine_ls_R_factor_gt 0.0351
_refine_ls_shift/su_max <0.001
_refine_ls_shift/su_mean <0.001
_refine_ls_structure_factor_coef Fsqd
_refine_ls_weighting_details 'w=1/[\s^2^(Fo^2^)+(0.0296P)^2^+24.6648P] where P=(Fo^2^+2Fc^2^)/3'
_refine_ls_weighting_scheme calc
_refine_ls_wR_factor_gt 0.0790
_refine_ls_wR_factor_ref 0.0832
_reflns_Friedel_coverage 0.730
_reflns_Friedel_fraction_full 0.996
_reflns_Friedel_fraction_max 0.996
_reflns_number_gt 3714
_reflns_number_total 4016
_reflns_threshold_expression 'I > 2\s(I)'
_cod_data_source_file jp512848w_si_001.cif
_cod_data_source_block shelxl
_cod_depositor_comments
;
The following automatic conversions were performed:

'_chemical_melting_point' value 'not measured' was changed to '?' -
the value is undefined or not given.

'_exptl_crystal_density_meas' value 'not measured' was changed to '?'
- the value is perceived as not measured.

Automatic conversion script
Id: cif_fix_values 3105 2015-03-04 15:46:00Z robertas 

 Adding full bibliography for 1518890.cif.
;
_cod_database_code 1518890
_shelx_space_group_comment
;
The symmetry employed for this shelxl refinement is uniquely defined
by the following loop, which should always be used as a source of
symmetry information in preference to the above space-group names.
They are only intended as comments.
;
_shelx_estimated_absorpt_t_min 0.928
_shelx_estimated_absorpt_t_max 0.994
_shelxl_version_number 2014/4

loop_
_space_group_symop_operation_xyz
'x, y, z'
'-x, -y, z'
'-x+1/2, y+1/2, z'
'x+1/2, -y+1/2, z'

loop_
_atom_site_label
_atom_site_type_symbol
_atom_site_fract_x
_atom_site_fract_y
_atom_site_fract_z
_atom_site_U_iso_or_equiv
_atom_site_adp_type
_atom_site_occupancy
_atom_site_site_symmetry_order
_atom_site_calc_flag
_atom_site_refinement_flags_posn
_atom_site_refinement_flags_adp
_atom_site_refinement_flags_occupancy
_atom_site_disorder_assembly
_atom_site_disorder_group
Mo1 Mo 0.21822(4) 0.21026(4) 0.7607(4) 0.0063(2) Uani 1 1 d . . . . .
Mo2 Mo 0.15613(4) 0.44189(4) 0.7547(4) 0.0056(2) Uani 1 1 d . . . . .
Mo3 Mo -0.00103(4) 0.36559(3) 0.7648(4) 0.0037(2) Uani 1 1 d . . . . .
Mo4 Mo 0.04170(4) 0.22453(4) 0.7680(4) 0.0056(2) Uani 1 1 d . . . . .
Mo5 Mo 0.28974(4) 0.34413(4) 0.7675(4) 0.0042(2) Uani 1 1 d . . . . .
Mo6 Mo 0.14079(5) 0.31814(4) 0.6003(3) 0.0030(2) Uani 1 1 d . . . . .
V7 V 0.5000 0.5000 0.7544(18) 0.0223(13) Uani 0.246(17) 2 d S T P A 1
Mo7 Mo 0.5000 0.5000 0.7544(18) 0.0223(13) Uani 0.63(2) 2 d S T P A 2
Mo7B Mo 0.5000 0.5000 0.606(9) 0.0223(13) Uani 0.123(16) 2 d S T P A 3
V8 V 0.11298(10) 0.10121(8) 0.5993(8) 0.0084(10) Uani 0.672(13) 1 d . . P B 4
Mo8 Mo 0.11298(10) 0.10121(8) 0.5993(8) 0.0084(10) Uani 0.209(13) 1 d . . P B 5
Mo8B Mo 0.1126(5) 0.1004(4) 0.775(4) 0.0084(10) Uani 0.119(5) 1 d . . P B 6
V9 V 0.32699(9) 0.47803(6) 0.6044(9) 0.0113(9) Uani 0.375(13) 1 d . . P A 7
Mo9 Mo 0.32699(9) 0.47803(6) 0.6044(9) 0.0113(9) Uani 0.505(14) 1 d . . P A 8
Mo9B Mo 0.3268(6) 0.4780(4) 0.767(5) 0.0113(9) Uani 0.120(7) 1 d . . P A 9
V10 V -0.11668(8) 0.26836(7) 0.5969(6) 0.0095(7) Uani 0.761(13) 1 d . . P C 10
Mo10 Mo -0.11668(8) 0.26836(7) 0.5969(6) 0.0095(7) Uani 0.239(13) 1 d . . P C 11
V11 V 0.0000 0.5000 0.6037(9) 0.0098(11) Uani 0.887(17) 2 d S T P D 12
Mo11 Mo 0.0000 0.5000 0.6037(9) 0.0098(11) Uani 0.113(17) 2 d S T P D 13
O1 O 0.1408(3) 0.3181(3) 1.1796(19) 0.0023(19) Uiso 1 1 d . . . . .
O2 O -0.1171(5) 0.2684(4) 0.189(3) 0.027(3) Uiso 1 1 d . . . . .
O3 O 0.1154(4) 0.1038(4) 1.186(2) 0.020(2) Uiso 1 1 d . . . . .
O4 O 0.2021(3) 0.3744(3) 0.6798(18) 0.0012(18) Uiso 1 1 d . . . . .
O5 O 0.0929(3) 0.3825(3) 0.6780(18) 0.0006(18) Uiso 1 1 d . . . . .
O6 O 0.2299(4) 0.4753(3) 0.6836(19) 0.006(2) Uiso 1 1 d . . . . .
O7 O 0.3239(4) 0.4041(3) 0.688(2) 0.009(2) Uiso 1 1 d . . . . .
O8 O 0.0593(4) 0.1605(3) 0.686(2) 0.008(2) Uiso 1 1 d . . . . .
O9 O 0.1327(4) 0.2432(3) 0.6777(19) 0.0046(19) Uiso 1 1 d . . . . .
O10 O 0.0918(4) 0.4843(3) 0.6818(18) 0.0037(19) Uiso 1 1 d . . . . .
O11 O 0.3489(4) 0.2978(3) 0.687(2) 0.0056(19) Uiso 1 1 d . . . . .
O12 O 0.2254(4) 0.2876(3) 0.6777(19) 0.0041(19) Uiso 1 1 d . . . . .
O13 O -0.0737(4) 0.3306(3) 0.6832(19) 0.005(2) Uiso 1 1 d . . . . .
O14 O 0.4157(4) 0.4710(3) 0.676(2) 0.011(2) Uiso 1 1 d . . . . .
O15 O 0.3227(4) 0.4764(3) 0.186(2) 0.010(2) Uiso 1 1 d . . . . .
O16 O 0.0509(3) 0.3011(3) 0.6783(18) 0.0008(18) Uiso 1 1 d . . . . .
O17 O 0.5000 0.5000 1.178(3) 0.016(3) Uiso 1 2 d S . P . .
O18 O 0.0000 0.5000 0.193(3) 0.011(3) Uiso 1 2 d S . P . .
O19 O 0.1560(4) 0.4365(3) 1.186(2) 0.0068(19) Uiso 1 1 d . . . . .
O20 O 0.0037(4) 0.3638(3) 1.1935(19) 0.006(2) Uiso 1 1 d . . . . .
O21 O 0.2848(4) 0.3436(3) 1.195(2) 0.010(2) Uiso 1 1 d . . . . .
O22 O 0.0451(5) 0.2282(4) 1.193(3) 0.027(3) Uiso 1 1 d . . . . .
O23 O 0.2163(5) 0.2149(4) 1.186(2) 0.022(3) Uiso 1 1 d . . . . .
O24 O -0.0206(4) 0.4296(3) 0.6900(19) 0.0042(19) Uiso 1 1 d . . . . .
O25 O 0.0414(4) 0.0628(3) 0.675(2) 0.010(2) Uiso 1 1 d . . . . .
O26 O 0.1850(4) 0.1497(3) 0.688(2) 0.007(2) Uiso 1 1 d . . . . .
O27 O 0.3018(4) 0.2030(3) 0.682(2) 0.012(2) Uiso 1 1 d . . . . .
O28 O -0.0399(4) 0.2326(3) 0.687(2) 0.013(2) Uiso 1 1 d . . . . .
O29 O 0.3316(4) 0.5464(3) 0.675(2) 0.010(2) Uiso 1 1 d . . . . .
O101 O 0.190(3) 0.584(2) 0.947(16) 0.38(3) Uiso 1 1 d . . . . .
O102 O -0.052(3) 0.119(2) 0.194(15) 0.05(2) Uiso 0.23(4) 1 d . . . . .

loop_
_atom_site_aniso_label
_atom_site_aniso_U_11
_atom_site_aniso_U_22
_atom_site_aniso_U_33
_atom_site_aniso_U_23
_atom_site_aniso_U_13
_atom_site_aniso_U_12
Mo1 0.0052(4) 0.0061(5) 0.0076(5) 0.0004(6) 0.0001(6) 0.0000(4)
Mo2 0.0038(4) 0.0058(5) 0.0073(5) 0.0009(6) 0.0001(6) 0.0006(4)
Mo3 0.0032(4) 0.0037(5) 0.0041(4) -0.0003(6) 0.0003(5) 0.0004(3)
Mo4 0.0054(4) 0.0063(5) 0.0052(5) 0.0011(6) 0.0004(6) -0.0004(3)
Mo5 0.0032(4) 0.0055(5) 0.0037(4) -0.0011(6) -0.0004(6) -0.0003(4)
Mo6 0.0021(4) 0.0038(5) 0.0031(5) 0.0004(5) 0.0003(5) -0.0005(4)
V7 0.0297(13) 0.0334(15) 0.004(3) 0.000 0.000 0.0157(10)
Mo7 0.0297(13) 0.0334(15) 0.004(3) 0.000 0.000 0.0157(10)
Mo7B 0.0297(13) 0.0334(15) 0.004(3) 0.000 0.000 0.0157(10)
V8 0.0115(10) 0.0085(11) 0.005(2) -0.0007(11) 0.0002(13) 0.0008(7)
Mo8 0.0115(10) 0.0085(11) 0.005(2) -0.0007(11) 0.0002(13) 0.0008(7)
Mo8B 0.0115(10) 0.0085(11) 0.005(2) -0.0007(11) 0.0002(13) 0.0008(7)
V9 0.0189(9) 0.0089(9) 0.006(2) 0.0007(9) 0.0005(11) -0.0030(6)
Mo9 0.0189(9) 0.0089(9) 0.006(2) 0.0007(9) 0.0005(11) -0.0030(6)
Mo9B 0.0189(9) 0.0089(9) 0.006(2) 0.0007(9) 0.0005(11) -0.0030(6)
V10 0.0056(10) 0.0076(11) 0.0154(11) 0.0004(9) 0.0000(9) -0.0016(7)
Mo10 0.0056(10) 0.0076(11) 0.0154(11) 0.0004(9) 0.0000(9) -0.0016(7)
V11 0.0056(16) 0.0057(17) 0.0182(17) 0.000 0.000 0.0003(10)
Mo11 0.0056(16) 0.0057(17) 0.0182(17) 0.000 0.000 0.0003(10)

loop_
_atom_type_symbol
_atom_type_description
_atom_type_scat_dispersion_real
_atom_type_scat_dispersion_imag
_atom_type_scat_source
O O -0.0042 0.0086 'International Tables Vol C Tables 4.2.6.8 and 6.1.1.4'
V V 0.2385 0.7126 'International Tables Vol C Tables 4.2.6.8 and 6.1.1.4'
Mo Mo -1.2700 0.9176 'International Tables Vol C Tables 4.2.6.8 and 6.1.1.4'

loop_
_geom_angle_atom_site_label_1
_geom_angle_atom_site_label_2
_geom_angle_atom_site_label_3
_geom_angle
_geom_angle_site_symmetry_1
_geom_angle_site_symmetry_3
O23 Mo1 O26 102.7(4) . .
O23 Mo1 O27 101.8(4) . .
O26 Mo1 O27 105.1(4) . .
O23 Mo1 O9 96.4(4) . .
O26 Mo1 O9 90.7(4) . .
O27 Mo1 O9 152.4(4) . .
O23 Mo1 O12 95.1(4) . .
O26 Mo1 O12 153.2(3) . .
O27 Mo1 O12 90.3(4) . .
O9 Mo1 O12 67.3(3) . .
O23 Mo1 O23 172.4(6) . 1_554
O26 Mo1 O23 83.0(4) . 1_554
O27 Mo1 O23 81.3(4) . 1_554
O9 Mo1 O23 78.3(3) . 1_554
O12 Mo1 O23 77.8(3) . 1_554
O19 Mo2 O10 102.3(4) . .
O19 Mo2 O6 101.4(4) . .
O10 Mo2 O6 108.5(4) . .
O19 Mo2 O4 94.3(3) . .
O10 Mo2 O4 151.9(3) . .
O6 Mo2 O4 89.9(3) . .
O19 Mo2 O5 94.8(3) . .
O10 Mo2 O5 88.1(3) . .
O6 Mo2 O5 153.4(3) . .
O4 Mo2 O5 67.8(3) . .
O19 Mo2 O19 171.7(5) . 1_554
O10 Mo2 O19 82.8(3) . 1_554
O6 Mo2 O19 82.8(3) . 1_554
O4 Mo2 O19 78.5(3) . 1_554
O5 Mo2 O19 78.8(3) . 1_554
O20 Mo3 O24 102.1(4) . .
O20 Mo3 O13 102.4(4) . .
O24 Mo3 O13 105.1(4) . .
O20 Mo3 O5 96.8(3) . .
O24 Mo3 O5 89.3(3) . .
O13 Mo3 O5 152.8(3) . .
O20 Mo3 O16 96.5(3) . .
O24 Mo3 O16 152.9(3) . .
O13 Mo3 O16 89.7(3) . .
O5 Mo3 O16 69.0(3) . .
O20 Mo3 O20 173.5(5) . 1_554
O24 Mo3 O20 82.0(3) . 1_554
O13 Mo3 O20 81.2(3) . 1_554
O5 Mo3 O20 78.1(3) . 1_554
O16 Mo3 O20 78.0(3) . 1_554
O22 Mo4 O28 102.6(4) . .
O22 Mo4 O8 103.4(4) . .
O28 Mo4 O8 106.6(4) . .
O22 Mo4 O9 97.2(4) . .
O28 Mo4 O9 150.0(4) . .
O8 Mo4 O9 90.2(4) . .
O22 Mo4 O16 96.5(4) . .
O28 Mo4 O16 86.6(4) . .
O8 Mo4 O16 152.8(3) . .
O9 Mo4 O16 68.8(3) . .
O22 Mo4 O22 172.9(6) . 1_554
O28 Mo4 O22 80.9(4) . 1_554
O8 Mo4 O22 81.3(4) . 1_554
O9 Mo4 O22 77.3(3) . 1_554
O16 Mo4 O22 77.4(3) . 1_554
O21 Mo5 O7 102.2(4) . .
O21 Mo5 O11 102.6(4) . .
O7 Mo5 O11 107.5(4) . .
O21 Mo5 O4 96.9(3) . .
O7 Mo5 O4 89.1(3) . .
O11 Mo5 O4 150.8(4) . .
O21 Mo5 O12 97.4(4) . .
O7 Mo5 O12 153.0(3) . .
O11 Mo5 O12 85.8(3) . .
O4 Mo5 O12 70.1(3) . .
O21 Mo5 O21 173.9(5) . 1_554
O7 Mo5 O21 81.0(3) . 1_554
O11 Mo5 O21 81.1(3) . 1_554
O4 Mo5 O21 77.9(3) . 1_554
O12 Mo5 O21 77.9(3) . 1_554
O1 Mo6 O16 99.1(3) 1_554 .
O1 Mo6 O12 99.0(3) 1_554 .
O16 Mo6 O12 138.2(3) . .
O1 Mo6 O4 99.2(3) 1_554 .
O16 Mo6 O4 140.0(3) . .
O12 Mo6 O4 72.5(3) . .
O1 Mo6 O5 98.9(3) 1_554 .
O16 Mo6 O5 71.7(3) . .
O12 Mo6 O5 140.9(3) . .
O4 Mo6 O5 70.5(3) . .
O1 Mo6 O9 98.8(4) 1_554 .
O16 Mo6 O9 70.7(3) . .
O12 Mo6 O9 69.5(3) . .
O4 Mo6 O9 139.9(3) . .
O5 Mo6 O9 140.4(3) . .
O1 Mo6 O1 180.0(6) 1_554 .
O16 Mo6 O1 80.9(3) . .
O12 Mo6 O1 81.0(3) . .
O4 Mo6 O1 80.9(3) . .
O5 Mo6 O1 81.1(3) . .
O9 Mo6 O1 81.1(3) . .
O17 V7 O25 99.6(3) . 4
O17 V7 O25 99.6(3) . 3
O25 V7 O25 160.8(6) 4 3
O17 V7 O14 99.2(3) . .
O25 V7 O14 92.6(4) 4 .
O25 V7 O14 84.3(4) 3 .
O17 V7 O14 99.2(3) . 2_665
O25 V7 O14 84.3(4) 4 2_665
O25 V7 O14 92.6(4) 3 2_665
O14 V7 O14 161.7(6) . 2_665
O17 V7 O17 180.000(17) . 1_554
O25 V7 O17 80.4(3) 4 1_554
O25 V7 O17 80.4(3) 3 1_554
O14 V7 O17 80.8(3) . 1_554
O14 V7 O17 80.8(3) 2_665 1_554
O17 Mo7B O25 98.4(11) 1_554 3
O17 Mo7B O25 98.4(11) 1_554 4
O25 Mo7B O25 163(2) 3 4
O17 Mo7B O14 98.3(11) 1_554 .
O25 Mo7B O14 84.6(5) 3 .
O25 Mo7B O14 93.0(5) 4 .
O17 Mo7B O14 98.3(11) 1_554 2_665
O25 Mo7B O14 93.0(5) 3 2_665
O25 Mo7B O14 84.6(5) 4 2_665
O14 Mo7B O14 163(2) . 2_665
O17 Mo7B O17 180.000(15) 1_554 .
O25 Mo7B O17 81.6(11) 3 .
O25 Mo7B O17 81.6(11) 4 .
O14 Mo7B O17 81.7(11) . .
O14 Mo7B O17 81.7(11) 2_665 .
O3 V8 O25 102.2(4) 1_554 .
O3 V8 O29 100.0(4) 1_554 3_545
O25 V8 O29 93.1(4) . 3_545
O3 V8 O8 99.2(4) 1_554 .
O25 V8 O8 86.7(4) . .
O29 V8 O8 160.4(4) 3_545 .
O3 V8 O26 97.3(4) 1_554 .
O25 V8 O26 159.4(4) . .
O29 V8 O26 89.8(4) 3_545 .
O8 V8 O26 83.8(4) . .
O3 V8 O3 175.0(6) 1_554 .
O25 V8 O3 82.5(4) . .
O29 V8 O3 81.3(4) 3_545 .
O8 V8 O3 79.2(3) . .
O26 V8 O3 77.8(3) . .
O3 Mo8B O25 106.0(8) . .
O3 Mo8B O29 103.3(8) . 3_545
O25 Mo8B O29 92.9(6) . 3_545
O3 Mo8B O8 99.1(7) . .
O25 Mo8B O8 86.3(6) . .
O29 Mo8B O8 156.9(10) 3_545 .
O3 Mo8B O26 96.3(7) . .
O25 Mo8B O26 156.5(10) . .
O29 Mo8B O26 89.0(6) 3_545 .
O8 Mo8B O26 83.0(5) . .
O3 Mo8B O3 173.7(9) . 1_554
O25 Mo8B O3 79.8(6) . 1_554
O29 Mo8B O3 78.5(6) 3_545 1_554
O8 Mo8B O3 78.6(6) . 1_554
O26 Mo8B O3 77.6(6) . 1_554
O15 V9 O29 100.4(4) . .
O15 V9 O14 101.7(4) . .
O29 V9 O14 91.3(4) . .
O15 V9 O7 98.1(4) . .
O29 V9 O7 161.5(4) . .
O14 V9 O7 84.8(4) . .
O15 V9 O6 95.6(4) . .
O29 V9 O6 93.6(4) . .
O14 V9 O6 160.8(4) . .
O7 V9 O6 84.7(3) . .
O15 V9 O15 174.1(5) . 1_556
O29 V9 O15 82.3(4) . 1_556
O14 V9 O15 83.4(3) . 1_556
O7 V9 O15 79.3(3) . 1_556
O6 V9 O15 78.9(3) . 1_556
O15 Mo9B O29 103.0(9) 1_556 .
O15 Mo9B O14 103.8(9) 1_556 .
O29 Mo9B O14 90.2(7) . .
O15 Mo9B O7 97.8(8) 1_556 .
O29 Mo9B O7 159.2(13) . .
O14 Mo9B O7 84.5(6) . .
O15 Mo9B O6 96.3(8) 1_556 .
O29 Mo9B O6 93.2(6) . .
O14 Mo9B O6 158.4(12) . .
O7 Mo9B O6 84.8(6) . .
O15 Mo9B O15 174.3(8) 1_556 .
O29 Mo9B O15 79.6(8) . .
O14 Mo9B O15 81.1(8) . .
O7 Mo9B O15 79.7(7) . .
O6 Mo9B O15 78.5(7) . .
O2 V10 O27 100.0(5) . 4_455
O2 V10 O28 101.2(5) . .
O27 V10 O28 157.8(4) 4_455 .
O2 V10 O13 100.5(5) . .
O27 V10 O13 92.9(4) 4_455 .
O28 V10 O13 89.6(4) . .
O2 V10 O11 100.7(5) . 4_455
O27 V10 O11 89.4(4) 4_455 4_455
O28 V10 O11 80.3(4) . 4_455
O13 V10 O11 158.0(4) . 4_455
O2 V10 O2 179.5(7) . 1_556
O27 V10 O2 79.5(4) 4_455 1_556
O28 V10 O2 79.3(4) . 1_556
O13 V10 O2 79.7(4) . 1_556
O11 V10 O2 79.2(4) 4_455 1_556
O18 V11 O24 100.2(3) . 2_565
O18 V11 O24 100.2(3) . .
O24 V11 O24 159.6(5) 2_565 .
O18 V11 O10 99.0(2) . 2_565
O24 V11 O10 89.4(3) 2_565 2_565
O24 V11 O10 87.5(3) . 2_565
O18 V11 O10 99.0(2) . .
O24 V11 O10 87.5(3) 2_565 .
O24 V11 O10 89.4(3) . .
O10 V11 O10 162.1(5) 2_565 .
O18 V11 O18 180.000(14) . 1_556
O24 V11 O18 79.8(3) 2_565 1_556
O24 V11 O18 79.8(3) . 1_556
O10 V11 O18 81.0(2) 2_565 1_556
O10 V11 O18 81.0(2) . 1_556
Mo6 O1 Mo6 180.0(6) 1_556 .
V10 O2 V10 179.5(7) . 1_554
V8 O3 V8 175.0(6) 1_556 .
Mo8B O3 Mo8B 173.7(9) . 1_556
Mo6 O4 Mo5 108.6(4) . .
Mo6 O4 Mo2 111.6(3) . .
Mo5 O4 Mo2 137.9(4) . .
Mo6 O5 Mo3 109.0(4) . .
Mo6 O5 Mo2 110.1(3) . .
Mo3 O5 Mo2 138.9(4) . .
Mo2 O6 Mo9B 146.9(6) . .
Mo2 O6 V9 152.8(5) . .
Mo5 O7 Mo9B 150.1(7) . .
Mo5 O7 V9 157.8(5) . .
Mo4 O8 V8 157.0(5) . .
Mo4 O8 Mo8B 149.0(6) . .
Mo4 O9 Mo6 110.5(4) . .
Mo4 O9 Mo1 135.2(4) . .
Mo6 O9 Mo1 112.0(4) . .
Mo2 O10 V11 152.8(5) . .
Mo5 O11 Mo10 157.5(5) . 4
Mo5 O11 V10 157.5(5) . 4
Mo6 O12 Mo5 108.8(4) . .
Mo6 O12 Mo1 111.2(4) . .
Mo5 O12 Mo1 137.6(4) . .
Mo3 O13 V10 150.4(5) . .
Mo9B O15 Mo9B 174.3(8) 1_554 .
V9 O15 V9 174.1(5) . 1_554
Mo6 O16 Mo3 110.3(4) . .
Mo6 O16 Mo4 110.0(3) . .
Mo3 O16 Mo4 137.3(4) . .
Mo7B O17 Mo7B 180.00(5) 1_556 .
V7 O17 V7 180.0 . 1_556
V11 O18 V11 180.0 . 1_554
Mo2 O19 Mo2 171.7(5) . 1_556
Mo3 O20 Mo3 173.5(5) . 1_556
Mo5 O21 Mo5 173.9(5) . 1_556
Mo4 O22 Mo4 172.9(6) . 1_556
Mo1 O23 Mo1 172.4(6) . 1_556
Mo3 O24 V11 153.6(5) . .
Mo1 O26 V8 154.2(5) . .
Mo1 O26 Mo8B 147.8(6) . .
Mo1 O27 Mo10 150.5(5) . 4
Mo1 O27 V10 150.5(5) . 4
Mo4 O28 V10 157.1(6) . .

loop_
_geom_bond_atom_site_label_1
_geom_bond_atom_site_label_2
_geom_bond_distance
_geom_bond_site_symmetry_2
Mo1 O23 1.699(10) .
Mo1 O26 1.768(9) .
Mo1 O27 1.792(8) .
Mo1 O9 2.022(8) .
Mo1 O12 2.073(8) .
Mo1 O23 2.297(10) 1_554
Mo2 O19 1.728(8) .
Mo2 O10 1.778(8) .
Mo2 O6 1.805(8) .
Mo2 O4 2.048(8) .
Mo2 O5 2.078(8) .
Mo2 O19 2.270(8) 1_554
Mo3 O20 1.713(8) .
Mo3 O24 1.764(8) .
Mo3 O13 1.813(8) .
Mo3 O5 2.050(7) .
Mo3 O16 2.051(8) .
Mo3 O20 2.281(8) 1_554
Mo4 O22 1.699(10) .
Mo4 O28 1.755(9) .
Mo4 O8 1.761(9) .
Mo4 O9 2.006(8) .
Mo4 O16 2.062(8) .
Mo4 O22 2.296(10) 1_554
Mo5 O21 1.708(9) .
Mo5 O7 1.768(9) .
Mo5 O11 1.772(8) .
Mo5 O4 2.036(8) .
Mo5 O12 2.045(8) .
Mo5 O21 2.285(9) 1_554
Mo6 O1 1.677(8) 1_554
Mo6 O16 1.965(7) .
Mo6 O12 1.975(8) .
Mo6 O4 1.991(8) .
Mo6 O5 1.998(8) .
Mo6 O9 2.009(9) .
Mo6 O1 2.310(8) .
V7 O17 1.690(15) .
V7 O25 1.898(9) 4
V7 O25 1.898(9) 3
V7 O14 1.952(9) .
V7 O14 1.952(9) 2_665
V7 O17 2.297(15) 1_554
Mo7B O17 1.71(4) 1_554
Mo7B O25 1.891(10) 3
Mo7B O25 1.891(10) 4
Mo7B O14 1.948(10) .
Mo7B O14 1.948(10) 2_665
Mo7B O17 2.28(4) .
V8 O3 1.651(10) 1_554
V8 O25 1.838(9) .
V8 O29 1.880(9) 3_545
V8 O8 1.960(9) .
V8 O26 2.012(9) .
V8 O3 2.340(10) .
Mo8B O3 1.640(18) .
Mo8B O25 1.838(13) .
Mo8B O29 1.888(13) 3_545
Mo8B O8 1.974(13) .
Mo8B O26 2.031(13) .
Mo8B O3 2.354(18) 1_554
V9 O15 1.671(8) .
V9 O29 1.830(9) .
V9 O14 1.893(9) .
V9 O7 1.980(9) .
V9 O6 2.062(8) .
V9 O15 2.322(8) 1_556
Mo9B O15 1.67(2) 1_556
Mo9B O29 1.848(15) .
Mo9B O14 1.909(15) .
Mo9B O7 1.976(14) .
Mo9B O6 2.061(14) .
Mo9B O15 2.32(2) .
V10 O2 1.626(10) .
V10 O27 1.901(9) 4_455
V10 O28 1.902(9) .
V10 O13 1.906(8) .
V10 O11 1.925(8) 4_455
V10 O2 2.362(10) 1_556
V11 O18 1.637(12) .
V11 O24 1.940(8) 2_565
V11 O24 1.940(8) .
V11 O10 1.995(8) 2_565
V11 O10 1.995(8) .
V11 O18 2.351(12) 1_556
O1 Mo6 1.677(8) 1_556
O2 Mo10 2.362(10) 1_554
O2 V10 2.362(10) 1_554
O3 Mo8 1.651(10) 1_556
O3 V8 1.651(10) 1_556
O3 Mo8B 2.354(18) 1_556
O11 Mo10 1.925(8) 4
O11 V10 1.925(8) 4
O15 Mo9B 1.67(2) 1_554
O15 V9 2.322(8) 1_554
O15 Mo9 2.322(8) 1_554
O17 Mo7B 1.71(4) 1_556
O17 V7 2.297(15) 1_556
O17 Mo7 2.297(15) 1_556
O18 Mo11 2.351(12) 1_554
O18 V11 2.351(12) 1_554
O19 Mo2 2.270(8) 1_556
O20 Mo3 2.281(8) 1_556
O21 Mo5 2.285(9) 1_556
O22 Mo4 2.296(10) 1_556
O23 Mo1 2.297(10) 1_556
O25 Mo7B 1.891(10) 3_545
O25 V7 1.898(9) 3_545
O25 Mo7 1.898(9) 3_545
O27 Mo10 1.901(9) 4
O27 V10 1.901(9) 4
O29 Mo8 1.880(9) 3
O29 V8 1.880(9) 3
O29 Mo8B 1.888(13) 3

loop_
_geom_torsion_atom_site_label_1
_geom_torsion_atom_site_label_2
_geom_torsion_atom_site_label_3
_geom_torsion_atom_site_label_4
_geom_torsion
_geom_torsion_site_symmetry_1
_geom_torsion_site_symmetry_4
O25 Mo8B_f O3 V8_d -153(15) . .
O29 Mo8B O3 V8 110(14) 3_545 .
O8 Mo8B O3 V8 -64(14) . .
O26 Mo8B O3 V8 19(14) . .
O19 Mo2 O6 Mo9B 52.9(13) . .
O10 Mo2 O6 Mo9B 160.2(12) . .
O4 Mo2 O6 Mo9B -41.4(12) . .
O5 Mo2 O6 Mo9B -73.5(15) . .
O19 Mo2 O6 Mo9B -119.9(12) 1_554 .
O19 Mo2 O6 V9 87.6(10) . .
O10 Mo2 O6 V9 -165.1(9) . .
O4 Mo2 O6 V9 -6.8(10) . .
O5 Mo2 O6 V9 -38.8(14) . .
O19 Mo2 O6 V9 -85.2(10) 1_554 .
O21 Mo5 O7 Mo9B -46.6(14) . .
O11 Mo5 O7 Mo9B -154.2(13) . .
O4 Mo5 O7 Mo9B 50.3(14) . .
O12 Mo5 O7 Mo9B 89.0(15) . .
O21 Mo5 O7 Mo9B 128.1(14) 1_554 .
O21 Mo5 O7 V9 -87.0(13) . .
O11 Mo5 O7 V9 165.4(12) . .
O4 Mo5 O7 V9 9.8(13) . .
O12 Mo5 O7 V9 48.6(18) . .
O21 Mo5 O7 V9 87.7(13) 1_554 .
O22 Mo4 O8 V8 -87.5(13) . .
O28 Mo4 O8 V8 164.7(12) . .
O9 Mo4 O8 V8 9.9(12) . .
O16 Mo4 O8 V8 48.3(16) . .
O22 Mo4 O8 V8 87.0(12) 1_554 .
O22 Mo4 O8 Mo8B -44.6(13) . .
O28 Mo4 O8 Mo8B -152.3(12) . .
O9 Mo4 O8 Mo8B 52.8(12) . .
O16 Mo4 O8 Mo8B 91.2(13) . .
O22 Mo4 O8 Mo8B 130.0(12) 1_554 .
O19 Mo2 O10 V11 -87.6(10) . .
O6 Mo2 O10 V11 165.7(9) . .
O4 Mo2 O10 V11 37.3(14) . .
O5 Mo2 O10 V11 6.9(10) . .
O19 Mo2 O10 V11 85.8(10) 1_554 .
O21 Mo5 O11 Mo10 90.1(13) . 4
O7 Mo5 O11 Mo10 -162.6(12) . 4
O4 Mo5 O11 Mo10 -40.5(17) . 4
O12 Mo5 O11 Mo10 -6.6(12) . 4
O21 Mo5 O11 Mo10 -85.0(12) 1_554 4
O21 Mo5 O11 V10 90.1(13) . 4
O7 Mo5 O11 V10 -162.6(12) . 4
O4 Mo5 O11 V10 -40.5(17) . 4
O12 Mo5 O11 V10 -6.6(12) . 4
O21 Mo5 O11 V10 -85.0(12) 1_554 4
O20 Mo3 O13 V10 -89.7(9) . .
O24 Mo3 O13 V10 164.0(9) . .
O5 Mo3 O13 V10 44.1(13) . .
O16 Mo3 O13 V10 6.9(9) . .
O20 Mo3 O13 V10 84.8(9) 1_554 .
O15 V9 O14 Mo9B -178.0(10) . .
O29 V9 O14 Mo9B 81.1(10) . .
O7 V9 O14 Mo9B -80.8(10) . .
O6 V9 O14 Mo9B -23.8(15) . .
O15 V9 O14 Mo9B -1.1(10) 1_556 .
O15 V9 O14 Mo7B 62.2(19) . .
O29 V9 O14 Mo7B -38.7(19) . .
O7 V9 O14 Mo7B 159.4(19) . .
O6 V9 O14 Mo7B -143.5(19) . .
O15 V9 O14 Mo7B -120.8(19) 1_556 .
O15 V9 O14 V7 94.9(11) . .
O29 V9 O14 V7 -6.0(11) . .
O7 V9 O14 V7 -167.9(11) . .
O6 V9 O14 V7 -110.8(13) . .
O15 V9 O14 V7 -88.1(11) 1_556 .
O29 V9 O15 Mo9B -117(17) . .
O14 V9 O15 Mo9B 149(17) . .
O7 V9 O15 Mo9B 63(17) . .
O6 V9 O15 Mo9B -23(17) . .
O25 V7 O17 Mo7B -8(100) 4 .
O25 V7 O17 Mo7B 172(100) 3 .
O14 V7 O17 Mo7B 86(100) . .
O14 V7 O17 Mo7B -94(100) 2_665 .
O20 Mo3 O24 V11 90.4(11) . .
O13 Mo3 O24 V11 -163.0(10) . .
O5 Mo3 O24 V11 -6.4(11) . .
O16 Mo3 O24 V11 -42.0(15) . .
O20 Mo3 O24 V11 -84.5(11) 1_554 .
O3 V8 O25 Mo8B 180.0(10) 1_554 .
O29 V8 O25 Mo8B 79.1(9) 3_545 .
O8 V8 O25 Mo8B -81.3(9) . .
O26 V8 O25 Mo8B -18.8(13) . .
O3 V8 O25 Mo8B -1.7(9) . .
O3 V8 O25 Mo7B 60(2) 1_554 3_545
O29 V8 O25 Mo7B -41.3(19) 3_545 3_545
O8 V8 O25 Mo7B 158.3(19) . 3_545
O26 V8 O25 Mo7B -139.2(19) . 3_545
O3 V8 O25 Mo7B -122.1(19) . 3_545
O3 V8 O25 V7 93.6(12) 1_554 3_545
O29 V8 O25 V7 -7.3(12) 3_545 3_545
O8 V8 O25 V7 -167.7(11) . 3_545
O26 V8 O25 V7 -105.1(14) . 3_545
O3 V8 O25 V7 -88.1(11) . 3_545
O3 V8 O25 Mo7 93.6(12) 1_554 3_545
O29 V8 O25 Mo7 -7.3(12) 3_545 3_545
O8 V8 O25 Mo7 -167.7(11) . 3_545
O26 V8 O25 Mo7 -105.1(14) . 3_545
O3 V8 O25 Mo7 -88.1(11) . 3_545
O3 Mo8B O25 V8 177.4(13) . .
O29 Mo8B O25 V8 -77.8(9) 3_545 .
O8 Mo8B O25 V8 79.1(9) . .
O26 Mo8B O25 V8 16.3(13) . .
O3 Mo8B O25 V8 0.0(7) 1_554 .
O3 Mo8B O25 Mo7B -86(3) . 3_545
O29 Mo8B O25 Mo7B 19(3) 3_545 3_545
O8 Mo8B O25 Mo7B 176(3) . 3_545
O26 Mo8B O25 Mo7B 113(3) . 3_545
O3 Mo8B O25 Mo7B 97(3) 1_554 3_545
O3 Mo8B O25 V7 -55.0(13) . 3_545
O29 Mo8B O25 V7 49.7(14) 3_545 3_545
O8 Mo8B O25 V7 -153.4(9) . 3_545
O26 Mo8B O25 V7 143.9(14) . 3_545
O3 Mo8B O25 V7 127.5(11) 1_554 3_545
O3 Mo8B O25 Mo7 -55.0(13) . 3_545
O29 Mo8B O25 Mo7 49.7(14) 3_545 3_545
O8 Mo8B O25 Mo7 -153.4(9) . 3_545
O26 Mo8B O25 Mo7 143.9(14) . 3_545
O3 Mo8B O25 Mo7 127.5(11) 1_554 3_545
O23 Mo1 O26 V8 90.8(11) . .
O27 Mo1 O26 V8 -163.0(10) . .
O9 Mo1 O26 V8 -5.9(11) . .
O12 Mo1 O26 V8 -39.7(16) . .
O23 Mo1 O26 V8 -84.1(11) 1_554 .
O23 Mo1 O26 Mo8B 50.8(12) . .
O27 Mo1 O26 Mo8B 157.0(11) . .
O9 Mo1 O26 Mo8B -45.9(11) . .
O12 Mo1 O26 Mo8B -79.7(14) . .
O23 Mo1 O26 Mo8B -124.0(12) 1_554 .
O23 Mo1 O27 Mo10 -89.1(11) . 4
O26 Mo1 O27 Mo10 164.1(10) . 4
O9 Mo1 O27 Mo10 41.1(15) . 4
O12 Mo1 O27 Mo10 6.3(10) . 4
O23 Mo1 O27 Mo10 83.9(10) 1_554 4
O23 Mo1 O27 V10 -89.1(11) . 4
O26 Mo1 O27 V10 164.1(10) . 4
O9 Mo1 O27 V10 41.1(15) . 4
O12 Mo1 O27 V10 6.3(10) . 4
O23 Mo1 O27 V10 83.9(10) 1_554 4
O22 Mo4 O28 V10 89.3(14) . .
O8 Mo4 O28 V10 -162.3(13) . .
O9 Mo4 O28 V10 -40.7(18) . .
O16 Mo4 O28 V10 -6.6(13) . .
O22 Mo4 O28 V10 -84.4(13) 1_554 .
O15 V9 O29 Mo9B 176.6(12) . .
O14 V9 O29 Mo9B -81.3(12) . .
O7 V9 O29 Mo9B -4.0(15) . .
O6 V9 O29 Mo9B 80.2(11) . .
O15 V9 O29 Mo9B 1.9(11) 1_556 .
O15 V9 O29 Mo8 -67.1(8) . 3
O14 V9 O29 Mo8 35.0(8) . 3
O7 V9 O29 Mo8 112.4(11) . 3
O6 V9 O29 Mo8 -163.5(7) . 3
O15 V9 O29 Mo8 118.2(7) 1_556 3
O15 V9 O29 V8 -67.1(8) . 3
O14 V9 O29 V8 35.0(8) . 3
O7 V9 O29 V8 112.4(11) . 3
O6 V9 O29 V8 -163.5(7) . 3
O15 V9 O29 V8 118.2(7) 1_556 3
O15 V9 O29 Mo8B -101.8(12) . 3
O14 V9 O29 Mo8B 0.3(12) . 3
O7 V9 O29 Mo8B 77.6(17) . 3
O6 V9 O29 Mo8B 161.8(11) . 3
O15 V9 O29 Mo8B 83.5(12) 1_556 3
O15 Mo9B O29 V9 -177.4(16) 1_556 .
O14 Mo9B O29 V9 78.5(12) . .
O7 Mo9B O29 V9 3.6(13) . .
O6 Mo9B O29 V9 -80.2(12) . .
O15 Mo9B O29 V9 -2.5(9) . .
O15 Mo9B O29 Mo8 92.7(13) 1_556 3
O14 Mo9B O29 Mo8 -11.4(18) . 3
O7 Mo9B O29 Mo8 -86(3) . 3
O6 Mo9B O29 Mo8 -170.1(9) . 3
O15 Mo9B O29 Mo8 -92.4(12) . 3
O15 Mo9B O29 V8 92.7(13) 1_556 3
O14 Mo9B O29 V8 -11.4(18) . 3
O7 Mo9B O29 V8 -86(3) . 3
O6 Mo9B O29 V8 -170.1(9) . 3
O15 Mo9B O29 V8 -92.4(12) . 3
O15 Mo9B O29 Mo8B 60.7(13) 1_556 3
O14 Mo9B O29 Mo8B -43.5(16) . 3
O7 Mo9B O29 Mo8B -118(2) . 3
O6 Mo9B O29 Mo8B 157.9(9) . 3
O15 Mo9B O29 Mo8B -124.4(11) . 3
